data_7224656
loop_
_publ_author_name
'Sun, Jing-Wen'
'Li, Shang-Ju'
'Yan, Peng-Fei'
'Yao, Xu'
'Li, Guang-Ming'

_publ_section_title
;
 In situ recrystallization of lanthanide coordination polymers: from 1D
 ladder chains to 1D linear chains
;
_journal_issue 17
_journal_name_full CrystEngComm
_journal_page_first 3079
_journal_paper_doi 10.1039/C6CE00182C
_journal_volume 18
_journal_year 2016
_chemical_absolute_configuration rm
_chemical_formula_moiety 'C38 H36 Ce O20, C6 N'
_chemical_formula_sum 'C44 H36 Ce N O20'
_chemical_formula_weight 1038.86
_chemical_name_systematic
;
 ?
;
_space_group_IT_number 18
_symmetry_cell_setting orthorhombic
_symmetry_space_group_name_Hall 'P 2 2ab'
_symmetry_space_group_name_H-M 'P 21 21 2'
_atom_sites_solution_hydrogens geom
_atom_sites_solution_primary direct
_atom_sites_solution_secondary difmap
_audit_creation_method SHELXL-97
_audit_update_record
;
2016-01-23 deposited with the CCDC.
2016-03-21 downloaded from the CCDC.
;
_cell_angle_alpha 90.00
_cell_angle_beta 90.00
_cell_angle_gamma 90.00
_cell_formula_units_Z 4
_cell_length_a 20.195(4)
_cell_length_b 16.765(3)
_cell_length_c 16.778(3)
_cell_measurement_reflns_used 45810
_cell_measurement_temperature 293(2)
_cell_measurement_theta_max 27.51
_cell_measurement_theta_min 3.03
_cell_volume 5680.5(18)
_computing_cell_refinement 'RAPID-AUTO (Rigaku 1998 <i>RAPID-AUTO</i>)'
_computing_data_collection 'RAPID-AUTO (Rigaku 1998 <i>RAPID-AUTO</i>)'
_computing_data_reduction 'CrystalClear (Rigaku/MSC, 2002)'
_computing_molecular_graphics 'SHELXTL (Sheldrick, 2008)'
_computing_publication_material SHELXL-97
_computing_structure_refinement 'SHELXL-97 (Sheldrick, 2008)'
_computing_structure_solution 'SHELXS-97 (Sheldrick, 2008)'
_diffrn_ambient_temperature 293(2)
_diffrn_measured_fraction_theta_full 0.997
_diffrn_measured_fraction_theta_max 0.997
_diffrn_measurement_device_type 'Rigaku RAXIS-RAPID'
_diffrn_measurement_method '\w scan'
_diffrn_radiation_monochromator graphite
_diffrn_radiation_source 'fine-focus sealed tube'
_diffrn_radiation_type MoK\a
_diffrn_radiation_wavelength 0.71073
_diffrn_reflns_av_R_equivalents 0.0415
_diffrn_reflns_av_unetI/netI 0.0331
_diffrn_reflns_limit_h_max 24
_diffrn_reflns_limit_h_min -24
_diffrn_reflns_limit_k_max 19
_diffrn_reflns_limit_k_min -19
_diffrn_reflns_limit_l_max 18
_diffrn_reflns_limit_l_min -19
_diffrn_reflns_number 44683
_diffrn_reflns_theta_full 25.00
_diffrn_reflns_theta_max 25.00
_diffrn_reflns_theta_min 3.16
_exptl_absorpt_coefficient_mu 0.866
_exptl_absorpt_correction_T_max 0.848
_exptl_absorpt_correction_T_min 0.819
_exptl_absorpt_correction_type multi-scan
_exptl_absorpt_process_details 'ABSCOR (Higashi, 1995)'
_exptl_crystal_colour colorless
_exptl_crystal_density_diffrn 1.215
_exptl_crystal_density_method 'not measured'
_exptl_crystal_description block
_exptl_crystal_F_000 2100
_exptl_crystal_size_max 0.23
_exptl_crystal_size_mid 0.21
_exptl_crystal_size_min 0.19
_platon_squeeze_details ' ?'
_refine_diff_density_max 1.145
_refine_diff_density_min -0.344
_refine_diff_density_rms 0.076
_refine_ls_abs_structure_details 'Flack H D (1983), Acta Cryst. A39, 876-881'
_refine_ls_abs_structure_Flack 0.027(15)
_refine_ls_extinction_method none
_refine_ls_goodness_of_fit_ref 1.050
_refine_ls_hydrogen_treatment constr
_refine_ls_matrix_type full
_refine_ls_number_parameters 597
_refine_ls_number_reflns 9994
_refine_ls_number_restraints 16
_refine_ls_restrained_S_all 1.052
_refine_ls_R_factor_all 0.0360
_refine_ls_R_factor_gt 0.0342
_refine_ls_shift/su_max 0.001
_refine_ls_shift/su_mean 0.000
_refine_ls_structure_factor_coef Fsqd
_refine_ls_weighting_details 'calc w=1/[\s^2^(Fo^2^)+(0.0592P)^2^+2.2866P] where P=(Fo^2^+2Fc^2^)/3'
_refine_ls_weighting_scheme calc
_refine_ls_wR_factor_gt 0.0972
_refine_ls_wR_factor_ref 0.0985
_reflns_number_gt 9286
_reflns_number_total 10017
_reflns_threshold_expression >2sigma(I)
_cod_data_source_file c6ce00182c2.cif
_cod_data_source_block 2
_cod_depositor_comments
;
The following automatic conversions were performed:

'_symmetry_cell_setting' value 'Orthorhombic' changed to
'orthorhombic' according to
/usr/data/users/saulius/crontab/automatic-downloads/rss-feeds/RSC/lib/dictionaries/cif_core.dic
dictionary named 'cif_core.dic' version 2.4.2 from 2011-04-26.

Automatic conversion script
Id: cif_fix_values 4268 2015-11-12 08:31:59Z antanas 

 Adding full bibliography for 7224648--7224657.cif.
;
_cod_database_code 7224656

loop_
_symmetry_equiv_pos_as_xyz
'x, y, z'
'-x, -y, z'
'-x+1/2, y+1/2, -z'
'x+1/2, -y+1/2, -z'

loop_
_atom_site_label
_atom_site_type_symbol
_atom_site_fract_x
_atom_site_fract_y
_atom_site_fract_z
_atom_site_U_iso_or_equiv
_atom_site_adp_type
_atom_site_occupancy
_atom_site_symmetry_multiplicity
_atom_site_calc_flag
_atom_site_refinement_flags
C1 C 0.27338(18) 0.7777(2) 0.9194(2) 0.0520(9) Uani 1 1 d .
C2 C 0.2110(2) 0.7940(3) 0.9516(3) 0.0687(12) Uani 1 1 d .
H2 H 0.2054 0.8371 0.9859 0.082 Uiso 1 1 calc R
C3 C 0.1576(2) 0.7459(3) 0.9325(4) 0.0938(18) Uani 1 1 d .
H3 H 0.1161 0.7558 0.9545 0.113 Uiso 1 1 calc R
C4 C 0.1669(3) 0.6829(4) 0.8801(5) 0.101(2) Uani 1 1 d .
H4 H 0.1310 0.6510 0.8662 0.121 Uiso 1 1 calc R
C5 C 0.2271(3) 0.6673(3) 0.8490(4) 0.0883(17) Uani 1 1 d .
H5 H 0.2325 0.6242 0.8147 0.106 Uiso 1 1 calc R
C6 C 0.2809(2) 0.7149(3) 0.8678(3) 0.0685(12) Uani 1 1 d .
H6 H 0.3221 0.7044 0.8455 0.082 Uiso 1 1 calc R
C7 C 0.32787(17) 0.8327(2) 0.9395(2) 0.0466(8) Uani 1 1 d .
C8 C 0.44131(16) 0.86376(19) 0.92430(19) 0.0380(7) Uani 1 1 d .
H8 H 0.4271 0.9192 0.9172 0.046 Uiso 1 1 calc R
C9 C 0.46638(17) 0.8533(2) 1.0101(2) 0.0387(7) Uani 1 1 d .
C10 C 0.60131(19) 0.6678(2) 0.8662(2) 0.0477(8) Uani 1 1 d .
C11 C 0.5725(2) 0.6223(2) 0.9271(3) 0.0608(10) Uani 1 1 d .
H11 H 0.5365 0.6420 0.9556 0.073 Uiso 1 1 calc R
C12 C 0.5982(3) 0.5479(3) 0.9442(3) 0.0749(13) Uani 1 1 d .
H12 H 0.5789 0.5171 0.9841 0.090 Uiso 1 1 calc R
C13 C 0.6506(2) 0.5194(3) 0.9041(3) 0.0746(13) Uani 1 1 d .
H13 H 0.6670 0.4691 0.9165 0.090 Uiso 1 1 calc R
C14 C 0.6807(2) 0.5639(3) 0.8446(3) 0.0724(13) Uani 1 1 d .
H14 H 0.7174 0.5441 0.8175 0.087 Uiso 1 1 calc R
C15 C 0.6556(2) 0.6366(3) 0.8267(3) 0.0621(10) Uani 1 1 d .
H15 H 0.6754 0.6665 0.7866 0.075 Uiso 1 1 calc R
C16 C 0.57786(18) 0.7476(2) 0.8456(2) 0.0444(8) Uani 1 1 d .
C17 C 0.49526(18) 0.84568(19) 0.86437(17) 0.0372(7) Uani 1 1 d .
H17 H 0.5309 0.8847 0.8714 0.045 Uiso 1 1 calc R
C18 C 0.47069(17) 0.8508(2) 0.7784(2) 0.0367(7) Uani 1 1 d .
C19 C 0.2052(2) 0.8880(3) 0.3899(2) 0.0603(10) Uani 1 1 d .
C20 C 0.1797(3) 0.8108(3) 0.3877(3) 0.0771(14) Uani 1 1 d .
H20 H 0.2086 0.7680 0.3826 0.093 Uiso 1 1 calc R
C21 C 0.1134(3) 0.7964(4) 0.3929(4) 0.0953(18) Uani 1 1 d .
H21 H 0.0972 0.7445 0.3925 0.114 Uiso 1 1 calc R
C22 C 0.0731(3) 0.8566(5) 0.3984(4) 0.115(3) Uani 1 1 d .
H22 H 0.0278 0.8467 0.4000 0.138 Uiso 1 1 calc R
C23 C 0.0951(3) 0.9362(4) 0.4022(5) 0.117(3) Uani 1 1 d .
H23 H 0.0653 0.9781 0.4078 0.140 Uiso 1 1 calc R
C24 C 0.1635(2) 0.9503(3) 0.3972(4) 0.0833(15) Uani 1 1 d .
H24 H 0.1799 1.0021 0.3989 0.100 Uiso 1 1 calc R
C25 C 0.2775(2) 0.9000(3) 0.3837(2) 0.0549(10) Uani 1 1 d .
C26 C 0.36215(15) 0.9957(2) 0.37471(17) 0.0395(7) Uani 1 1 d .
H26 H 0.3918 0.9535 0.3937 0.047 Uiso 1 1 calc R
C27 C 0.36925(14) 1.0026(2) 0.28372(17) 0.0399(6) Uani 1 1 d .
C28 C 0.3005(2) 1.2672(2) 0.3846(2) 0.0511(9) Uani 1 1 d .
C29 C 0.2424(3) 1.2469(3) 0.3466(4) 0.0789(15) Uani 1 1 d .
H29 H 0.2356 1.1947 0.3297 0.095 Uiso 1 1 calc R
C30 C 0.1945(3) 1.3036(4) 0.3336(5) 0.104(2) Uani 1 1 d .
H30 H 0.1556 1.2894 0.3077 0.125 Uiso 1 1 calc R
C31 C 0.2030(3) 1.3790(4) 0.3576(4) 0.106(2) Uani 1 1 d .
H31 H 0.1706 1.4168 0.3469 0.127 Uiso 1 1 calc R
C32 C 0.2593(3) 1.4009(3) 0.3980(4) 0.0917(17) Uani 1 1 d .
H32 H 0.2640 1.4525 0.4175 0.110 Uiso 1 1 calc R
C33 C 0.3092(3) 1.3450(2) 0.4092(3) 0.0674(12) Uani 1 1 d .
H33 H 0.3487 1.3602 0.4334 0.081 Uiso 1 1 calc R
C34 C 0.35424(19) 1.2085(2) 0.4008(2) 0.0501(9) Uani 1 1 d .
C35 C 0.37957(16) 1.0728(2) 0.41717(18) 0.0382(7) Uani 1 1 d .
H35 H 0.4242 1.0888 0.4006 0.046 Uiso 1 1 calc R
C36 C 0.37946(17) 1.0629(2) 0.50766(19) 0.0407(7) Uani 1 1 d .
C37 C 0.4527(3) 0.8268(3) 0.5220(3) 0.0696(13) Uani 1 1 d .
H37A H 0.4076 0.8426 0.5123 0.104 Uiso 1 1 d R
H37B H 0.4554 0.7695 0.5236 0.104 Uiso 1 1 d R
H37C H 0.4805 0.8467 0.4801 0.104 Uiso 1 1 d R
C38 C 0.4757(4) 0.8208(4) 0.2656(4) 0.112(3) Uani 1 1 d .
H38A H 0.4451 0.8497 0.2987 0.168 Uiso 1 1 d R
H38B H 0.5187 0.8207 0.2900 0.168 Uiso 1 1 d R
H38C H 0.4606 0.7667 0.2594 0.168 Uiso 1 1 d R
C39 C 0.7585(6) 0.9140(6) 0.9178(6) 0.180(5) Uani 1 1 d D
C40 C 0.6856(6) 0.9256(8) 0.9060(10) 0.222(7) Uani 1 1 d D
C41 C 0.7854(8) 0.9719(9) 0.7772(9) 0.217(5) Uani 1 1 d DU
C42 C 0.8150(8) 1.0484(8) 0.8112(9) 0.213(5) Uani 1 1 d DU
C43 C 0.7801(6) 0.8214(8) 0.7983(8) 0.191(5) Uani 1 1 d .
C44 C 0.8097(5) 0.7527(8) 0.8322(8) 0.187(5) Uani 1 1 d .
Ce1 Ce 0.5000 1.0000 0.642540(12) 0.03362(8) Uani 1 2 d S
Ce2 Ce 0.5000 1.0000 0.147428(12) 0.03345(8) Uani 1 2 d S
N1 N 0.7963(4) 0.9006(5) 0.8397(6) 0.163(3) Uani 1 1 d D
O1 O 0.38628(11) 0.81201(13) 0.90576(14) 0.0430(5) Uani 1 1 d .
O2 O 0.32198(13) 0.89105(17) 0.98136(18) 0.0625(7) Uani 1 1 d .
O3 O 0.44853(15) 0.79503(15) 1.04926(15) 0.0549(7) Uani 1 1 d .
O4 O 0.50499(12) 0.90811(14) 1.03289(12) 0.0451(5) Uani 1 1 d .
O5 O 0.60592(13) 0.79239(17) 0.80043(16) 0.0582(7) Uani 1 1 d .
O6 O 0.52098(10) 0.76777(13) 0.88241(13) 0.0404(5) Uani 1 1 d .
O7 O 0.46417(14) 0.78903(15) 0.73915(15) 0.0517(6) Uani 1 1 d .
O8 O 0.45944(13) 0.92029(14) 0.75494(14) 0.0471(6) Uani 1 1 d .
O9 O 0.29504(12) 0.97523(14) 0.39603(14) 0.0453(5) Uani 1 1 d .
O10 O 0.31638(18) 0.8472(2) 0.3710(3) 0.0843(11) Uani 1 1 d .
O11 O 0.32117(12) 0.9888(2) 0.24122(14) 0.0610(7) Uani 1 1 d .
O12 O 0.42632(11) 1.02130(16) 0.26086(13) 0.0496(6) Uani 1 1 d .
O13 O 0.33368(12) 1.13318(14) 0.39159(15) 0.0443(5) Uani 1 1 d .
O14 O 0.40898(14) 1.22649(17) 0.4208(2) 0.0689(8) Uani 1 1 d .
O15 O 0.33995(13) 1.10116(18) 0.54881(15) 0.0599(7) Uani 1 1 d .
O16 O 0.42285(12) 1.01464(15) 0.53341(13) 0.0503(6) Uani 1 1 d .
O17 O 0.39776(12) 1.07650(16) 0.69088(14) 0.0511(6) Uani 1 1 d .
H101 H 0.3730 1.0975 0.7263 0.077 Uiso 1 1 d R
H102 H 0.4207 1.1139 0.6700 0.077 Uiso 1 1 d R
O18 O 0.47435(15) 0.86040(15) 0.59573(15) 0.0569(7) Uani 1 1 d .
H104 H 0.4603 0.8269 0.6302 0.085 Uiso 1 1 d R
O19 O 0.38154(12) 0.98260(15) 0.10296(14) 0.0490(6) Uani 1 1 d .
H105 H 0.3600 1.0255 0.0934 0.074 Uiso 1 1 d R
H106 H 0.3951 0.9641 0.0584 0.074 Uiso 1 1 d R
O20 O 0.48198(16) 0.85839(16) 0.19270(14) 0.0657(9) Uani 1 1 d D
H108 H 0.4976 0.8363 0.1508 0.099 Uiso 1 1 d RD

loop_
_atom_site_aniso_label
_atom_site_aniso_U_11
_atom_site_aniso_U_22
_atom_site_aniso_U_33
_atom_site_aniso_U_23
_atom_site_aniso_U_13
_atom_site_aniso_U_12
C1 0.0418(18) 0.060(2) 0.055(2) -0.0069(18) -0.0003(16) -0.0059(17)
C2 0.050(2) 0.072(3) 0.085(3) -0.017(2) 0.012(2) -0.007(2)
C3 0.047(2) 0.094(4) 0.140(5) -0.026(4) 0.018(3) -0.019(2)
C4 0.064(3) 0.088(4) 0.150(6) -0.020(4) 0.000(4) -0.042(3)
C5 0.076(3) 0.076(3) 0.113(4) -0.030(3) -0.007(3) -0.025(3)
C6 0.053(2) 0.068(3) 0.084(3) -0.024(2) 0.001(2) -0.010(2)
C7 0.0390(17) 0.053(2) 0.048(2) -0.0081(18) -0.0007(16) 0.0007(16)
C8 0.0405(17) 0.0360(16) 0.0375(16) -0.0023(13) 0.0013(14) -0.0026(13)
C9 0.0414(17) 0.0396(18) 0.0353(17) -0.0067(14) 0.0061(14) 0.0002(15)
C10 0.049(2) 0.051(2) 0.0438(18) 0.0034(16) 0.0015(16) 0.0053(17)
C11 0.061(2) 0.056(2) 0.066(2) 0.012(2) 0.009(2) 0.0119(19)
C12 0.080(3) 0.064(3) 0.081(3) 0.017(2) 0.001(3) 0.014(2)
C13 0.071(3) 0.057(3) 0.096(3) 0.003(2) -0.013(3) 0.018(2)
C14 0.063(3) 0.074(3) 0.079(3) -0.007(2) 0.005(2) 0.028(2)
C15 0.061(2) 0.069(3) 0.056(2) 0.003(2) 0.012(2) 0.015(2)
C16 0.0460(19) 0.052(2) 0.0351(17) 0.0002(15) -0.0041(15) 0.0026(17)
C17 0.0359(16) 0.0386(16) 0.0371(14) 0.0014(12) -0.0012(15) -0.0018(15)
C18 0.0375(15) 0.0405(18) 0.0321(15) 0.0007(14) 0.0059(13) -0.0021(14)
C19 0.064(2) 0.071(3) 0.046(2) 0.009(2) 0.0009(19) -0.017(2)
C20 0.086(3) 0.082(3) 0.063(3) -0.002(2) 0.003(3) -0.035(3)
C21 0.104(4) 0.102(4) 0.080(3) 0.017(3) -0.019(3) -0.048(4)
C22 0.077(4) 0.143(6) 0.124(5) 0.056(5) -0.023(4) -0.057(4)
C23 0.058(3) 0.117(5) 0.177(7) 0.061(5) -0.010(4) -0.009(3)
C24 0.061(3) 0.075(3) 0.113(4) 0.030(3) -0.004(3) -0.019(2)
C25 0.064(2) 0.058(2) 0.042(2) -0.0015(18) 0.0005(18) -0.017(2)
C26 0.0376(15) 0.0496(18) 0.0314(13) -0.0015(16) 0.0003(12) -0.0001(16)
C27 0.0378(16) 0.0502(17) 0.0318(13) -0.0066(17) 0.0005(12) 0.0033(17)
C28 0.056(2) 0.055(2) 0.043(2) -0.0008(17) -0.0037(17) 0.0110(18)
C29 0.070(3) 0.066(3) 0.102(4) -0.002(3) -0.021(3) 0.012(3)
C30 0.066(3) 0.102(5) 0.144(6) -0.006(4) -0.035(4) 0.028(3)
C31 0.094(5) 0.105(5) 0.118(5) 0.013(4) 0.002(4) 0.052(4)
C32 0.112(5) 0.069(3) 0.094(4) -0.007(3) 0.001(4) 0.033(3)
C33 0.082(3) 0.053(2) 0.067(3) 0.003(2) -0.014(2) 0.012(2)
C34 0.052(2) 0.059(2) 0.0393(18) 0.0009(17) -0.0015(16) -0.0008(18)
C35 0.0352(16) 0.0448(17) 0.0347(17) -0.0022(13) -0.0036(13) 0.0032(14)
C36 0.0412(17) 0.0459(18) 0.0349(17) -0.0052(14) -0.0050(14) -0.0011(15)
C37 0.088(3) 0.069(3) 0.052(2) -0.020(2) -0.004(2) 0.005(2)
C38 0.170(7) 0.093(4) 0.072(3) 0.028(3) -0.012(4) -0.029(4)
C39 0.278(15) 0.119(6) 0.144(9) -0.016(6) -0.084(10) -0.009(8)
C40 0.160(9) 0.217(12) 0.288(18) -0.159(13) -0.016(10) 0.009(9)
C41 0.235(9) 0.220(9) 0.194(8) 0.009(8) -0.013(8) -0.001(8)
C42 0.243(9) 0.199(8) 0.196(9) -0.023(7) -0.016(8) -0.012(7)
C43 0.163(9) 0.178(10) 0.232(13) -0.053(10) -0.079(9) 0.026(8)
C44 0.144(8) 0.172(9) 0.245(13) 0.004(9) -0.095(9) 0.027(8)
Ce1 0.03898(14) 0.03462(13) 0.02727(13) 0.000 0.000 0.00382(12)
Ce2 0.03361(13) 0.03904(14) 0.02771(12) 0.000 0.000 -0.00417(12)
N1 0.128(6) 0.162(7) 0.199(8) -0.085(7) -0.056(6) 0.021(5)
O1 0.0409(12) 0.0445(12) 0.0437(13) -0.0087(10) 0.0027(10) -0.0040(10)
O2 0.0474(14) 0.0679(17) 0.0722(18) -0.0284(16) 0.0033(13) -0.0019(13)
O3 0.0766(18) 0.0465(14) 0.0417(14) -0.0008(11) -0.0058(13) -0.0121(13)
O4 0.0456(12) 0.0509(12) 0.0388(10) -0.0126(9) 0.0067(12) -0.0119(12)
O5 0.0527(15) 0.0624(16) 0.0594(17) 0.0159(13) 0.0175(13) 0.0059(13)
O6 0.0397(12) 0.0430(12) 0.0384(11) 0.0050(10) 0.0052(9) 0.0054(10)
O7 0.0658(16) 0.0449(14) 0.0444(14) 0.0020(11) -0.0121(12) -0.0036(12)
O8 0.0570(15) 0.0405(13) 0.0440(13) 0.0067(10) 0.0057(11) 0.0061(11)
O9 0.0446(12) 0.0503(13) 0.0409(12) -0.0018(10) 0.0078(10) -0.0064(11)
O10 0.082(2) 0.0543(18) 0.116(3) -0.0134(19) 0.016(2) -0.0013(17)
O11 0.0420(12) 0.101(2) 0.0400(12) -0.0017(15) -0.0034(10) -0.0133(15)
O12 0.0400(12) 0.0717(18) 0.0371(11) -0.0096(11) 0.0056(10) -0.0090(11)
O13 0.0443(13) 0.0452(13) 0.0435(13) 0.0000(11) -0.0083(11) 0.0029(11)
O14 0.0535(16) 0.0536(15) 0.100(2) -0.0065(16) -0.0209(16) 0.0007(13)
O15 0.0569(15) 0.0826(19) 0.0400(13) -0.0075(13) -0.0021(12) 0.0240(14)
O16 0.0542(13) 0.0584(16) 0.0383(11) -0.0063(11) -0.0121(10) 0.0180(12)
O17 0.0514(14) 0.0600(15) 0.0419(13) -0.0053(12) 0.0040(11) 0.0103(12)
O18 0.0812(18) 0.0467(13) 0.0430(13) 0.0005(11) -0.0070(12) -0.0092(13)
O19 0.0440(12) 0.0621(15) 0.0410(11) -0.0115(11) -0.0024(10) -0.0006(12)
O20 0.108(3) 0.0515(15) 0.0377(12) 0.0055(11) -0.0100(14) -0.0144(15)

loop_
_atom_type_symbol
_atom_type_description
_atom_type_scat_dispersion_real
_atom_type_scat_dispersion_imag
_atom_type_scat_source
C C 0.0033 0.0016 'International Tables Vol C Tables 4.2.6.8 and 6.1.1.4'
H H 0.0000 0.0000 'International Tables Vol C Tables 4.2.6.8 and 6.1.1.4'
N N 0.0061 0.0033 'International Tables Vol C Tables 4.2.6.8 and 6.1.1.4'
O O 0.0106 0.0060 'International Tables Vol C Tables 4.2.6.8 and 6.1.1.4'
Ce Ce -0.2486 2.6331 'International Tables Vol C Tables 4.2.6.8 and 6.1.1.4'

loop_
_geom_angle_atom_site_label_1
_geom_angle_atom_site_label_2
_geom_angle_atom_site_label_3
_geom_angle
_geom_angle_site_symmetry_1
_geom_angle_site_symmetry_3
C6 C1 C2 119.6(4) . .
C6 C1 C7 122.8(4) . .
C2 C1 C7 117.5(4) . .
C3 C2 C1 119.9(4) . .
C3 C2 H2 120.0 . .
C1 C2 H2 120.0 . .
C2 C3 C4 119.0(5) . .
C2 C3 H3 120.5 . .
C4 C3 H3 120.5 . .
C5 C4 C3 121.0(4) . .
C5 C4 H4 119.5 . .
C3 C4 H4 119.5 . .
C4 C5 C6 120.4(5) . .
C4 C5 H5 119.8 . .
C6 C5 H5 119.8 . .
C1 C6 C5 120.0(4) . .
C1 C6 H6 120.0 . .
C5 C6 H6 120.0 . .
O2 C7 O1 122.4(3) . .
O2 C7 C1 124.4(3) . .
O1 C7 C1 113.2(3) . .
O1 C8 C17 106.9(2) . .
O1 C8 C9 112.8(3) . .
C17 C8 C9 111.3(3) . .
O1 C8 H8 108.6 . .
C17 C8 H8 108.6 . .
C9 C8 H8 108.6 . .
O3 C9 O4 126.6(3) . .
O3 C9 C8 119.6(3) . .
O4 C9 C8 113.8(3) . .
C15 C10 C11 118.2(4) . .
C15 C10 C16 119.3(4) . .
C11 C10 C16 122.4(3) . .
C12 C11 C10 119.1(4) . .
C12 C11 H11 120.4 . .
C10 C11 H11 120.4 . .
C13 C12 C11 120.8(5) . .
C13 C12 H12 119.6 . .
C11 C12 H12 119.6 . .
C12 C13 C14 121.1(4) . .
C12 C13 H13 119.4 . .
C14 C13 H13 119.4 . .
C15 C14 C13 118.6(4) . .
C15 C14 H14 120.7 . .
C13 C14 H14 120.7 . .
C14 C15 C10 122.1(4) . .
C14 C15 H15 119.0 . .
C10 C15 H15 119.0 . .
O5 C16 O6 122.1(3) . .
O5 C16 C10 124.4(3) . .
O6 C16 C10 113.5(3) . .
O6 C17 C8 107.6(2) . .
O6 C17 C18 111.6(3) . .
C8 C17 C18 112.5(3) . .
O6 C17 H17 108.4 . .
C8 C17 H17 108.4 . .
C18 C17 H17 108.4 . .
O7 C18 O8 126.5(3) . .
O7 C18 C17 119.4(3) . .
O8 C18 C17 114.1(3) . .
C24 C19 C20 119.5(4) . .
C24 C19 C25 121.1(4) . .
C20 C19 C25 119.4(5) . .
C21 C20 C19 121.7(6) . .
C21 C20 H20 119.1 . .
C19 C20 H20 119.1 . .
C22 C21 C20 118.8(6) . .
C22 C21 H21 120.6 . .
C20 C21 H21 120.6 . .
C21 C22 C23 122.8(6) . .
C21 C22 H22 118.6 . .
C23 C22 H22 118.6 . .
C24 C23 C22 117.9(6) . .
C24 C23 H23 121.1 . .
C22 C23 H23 121.1 . .
C19 C24 C23 119.3(5) . .
C19 C24 H24 120.3 . .
C23 C24 H24 120.3 . .
O10 C25 O9 123.7(4) . .
O10 C25 C19 123.8(4) . .
O9 C25 C19 112.5(4) . .
O9 C26 C35 107.7(3) . .
O9 C26 C27 110.6(2) . .
C35 C26 C27 112.4(3) . .
O9 C26 H26 108.7 . .
C35 C26 H26 108.7 . .
C27 C26 H26 108.7 . .
O11 C27 O12 126.6(3) . .
O11 C27 C26 119.3(3) . .
O12 C27 C26 114.1(3) . .
C29 C28 C33 118.7(4) . .
C29 C28 C34 122.8(4) . .
C33 C28 C34 118.6(4) . .
C30 C29 C28 120.1(5) . .
C30 C29 H29 120.0 . .
C28 C29 H29 120.0 . .
C31 C30 C29 121.1(6) . .
C31 C30 H30 119.5 . .
C29 C30 H30 119.5 . .
C30 C31 C32 120.5(5) . .
C30 C31 H31 119.7 . .
C32 C31 H31 119.7 . .
C31 C32 C33 119.1(5) . .
C31 C32 H32 120.4 . .
C33 C32 H32 120.4 . .
C28 C33 C32 120.4(5) . .
C28 C33 H33 119.8 . .
C32 C33 H33 119.8 . .
O14 C34 O13 124.0(4) . .
O14 C34 C28 123.9(4) . .
O13 C34 C28 112.1(3) . .
O13 C35 C26 108.1(3) . .
O13 C35 C36 111.8(3) . .
C26 C35 C36 112.0(3) . .
O13 C35 H35 108.3 . .
C26 C35 H35 108.3 . .
C36 C35 H35 108.3 . .
O15 C36 O16 126.0(3) . .
O15 C36 C35 120.0(3) . .
O16 C36 C35 114.0(3) . .
O18 C37 H37A 109.2 . .
O18 C37 H37B 110.6 . .
H37A C37 H37B 109.5 . .
O18 C37 H37C 108.5 . .
H37A C37 H37C 109.5 . .
H37B C37 H37C 109.5 . .
O20 C38 H38A 109.9 . .
O20 C38 H38B 107.1 . .
H38A C38 H38B 109.5 . .
O20 C38 H38C 111.3 . .
H38A C38 H38C 109.5 . .
H38B C38 H38C 109.4 . .
C40 C39 N1 113.4(9) . .
C42 C41 N1 109.1(11) . .
C44 C43 N1 115.6(9) . .
O16 Ce1 O16 81.49(11) . 2_675
O16 Ce1 O8 137.96(8) . 2_675
O16 Ce1 O8 115.00(9) 2_675 2_675
O16 Ce1 O8 115.00(9) . .
O16 Ce1 O8 137.96(8) 2_675 .
O8 Ce1 O8 79.46(12) 2_675 .
O16 Ce1 O18 74.09(9) . .
O16 Ce1 O18 78.60(9) 2_675 .
O8 Ce1 O18 144.46(8) 2_675 .
O8 Ce1 O18 70.44(8) . .
O16 Ce1 O18 78.60(9) . 2_675
O16 Ce1 O18 74.09(9) 2_675 2_675
O8 Ce1 O18 70.44(8) 2_675 2_675
O8 Ce1 O18 144.46(8) . 2_675
O18 Ce1 O18 143.72(11) . 2_675
O16 Ce1 O17 144.11(8) . 2_675
O16 Ce1 O17 70.70(8) 2_675 2_675
O8 Ce1 O17 76.13(8) 2_675 2_675
O8 Ce1 O17 75.70(8) . 2_675
O18 Ce1 O17 78.44(9) . 2_675
O18 Ce1 O17 113.42(9) 2_675 2_675
O16 Ce1 O17 70.70(8) . .
O16 Ce1 O17 144.11(8) 2_675 .
O8 Ce1 O17 75.70(8) 2_675 .
O8 Ce1 O17 76.13(8) . .
O18 Ce1 O17 113.42(9) . .
O18 Ce1 O17 78.44(9) 2_675 .
O17 Ce1 O17 143.10(11) 2_675 .
O16 Ce1 H102 69.7 . .
O16 Ce1 H102 128.4 2_675 .
O8 Ce1 H102 70.2 2_675 .
O8 Ce1 H102 93.4 . .
O18 Ce1 H102 128.8 . .
O18 Ce1 H102 59.1 2_675 .
O17 Ce1 H102 146.0 2_675 .
O17 Ce1 H102 19.3 . .
O12 Ce2 O12 77.60(11) 2_675 .
O12 Ce2 O4 119.42(9) 2_675 1_554
O12 Ce2 O4 136.37(8) . 1_554
O12 Ce2 O4 136.37(8) 2_675 2_674
O12 Ce2 O4 119.42(9) . 2_674
O4 Ce2 O4 77.55(11) 1_554 2_674
O12 Ce2 O20 79.33(9) 2_675 2_675
O12 Ce2 O20 73.45(8) . 2_675
O4 Ce2 O20 144.90(8) 1_554 2_675
O4 Ce2 O20 69.63(8) 2_674 2_675
O12 Ce2 O20 73.45(8) 2_675 .
O12 Ce2 O20 79.33(9) . .
O4 Ce2 O20 69.63(8) 1_554 .
O4 Ce2 O20 144.90(8) 2_674 .
O20 Ce2 O20 144.90(11) 2_675 .
O12 Ce2 O19 142.31(8) 2_675 .
O12 Ce2 O19 70.71(8) . .
O4 Ce2 O19 74.69(8) 1_554 .
O4 Ce2 O19 78.63(8) 2_674 .
O20 Ce2 O19 109.58(10) 2_675 .
O20 Ce2 O19 80.98(9) . .
O12 Ce2 O19 70.71(8) 2_675 2_675
O12 Ce2 O19 142.31(8) . 2_675
O4 Ce2 O19 78.63(8) 1_554 2_675
O4 Ce2 O19 74.69(8) 2_674 2_675
O20 Ce2 O19 80.98(9) 2_675 2_675
O20 Ce2 O19 109.58(10) . 2_675
O19 Ce2 O19 145.60(11) . 2_675
C39 N1 C43 114.0(10) . .
C39 N1 C41 112.4(8) . .
C43 N1 C41 108.6(9) . .
C7 O1 C8 115.3(2) . .
C9 O4 Ce2 131.7(2) . 1_556
C16 O6 C17 116.1(3) . .
C18 O8 Ce1 133.6(2) . .
C25 O9 C26 116.0(3) . .
C27 O12 Ce2 139.6(2) . .
C34 O13 C35 115.5(3) . .
C36 O16 Ce1 140.2(2) . .
Ce1 O17 H101 154.2 . .
Ce1 O17 H102 78.5 . .
H101 O17 H102 107.5 . .
C37 O18 Ce1 134.4(3) . .
C37 O18 H104 103.0 . .
Ce1 O18 H104 117.9 . .
Ce2 O19 H105 116.1 . .
Ce2 O19 H106 89.8 . .
H105 O19 H106 107.8 . .
C38 O20 Ce2 135.3(3) . .
C38 O20 H108 124.3 . .
Ce2 O20 H108 96.2 . .

loop_
_geom_bond_atom_site_label_1
_geom_bond_atom_site_label_2
_geom_bond_distance
_geom_bond_site_symmetry_2
C1 C6 1.370(6) .
C1 C2 1.397(6) .
C1 C7 1.475(5) .
C2 C3 1.384(6) .
C2 H2 0.9300 .
C3 C4 1.387(8) .
C3 H3 0.9300 .
C4 C5 1.349(8) .
C4 H4 0.9300 .
C5 C6 1.386(6) .
C5 H5 0.9300 .
C6 H6 0.9300 .
C7 O2 1.210(4) .
C7 O1 1.353(4) .
C8 O1 1.444(4) .
C8 C17 1.513(5) .
C8 C9 1.536(5) .
C8 H8 0.9800 .
C9 O3 1.231(4) .
C9 O4 1.264(4) .
C10 C15 1.383(5) .
C10 C11 1.401(5) .
C10 C16 1.461(5) .
C11 C12 1.382(6) .
C11 H11 0.9300 .
C12 C13 1.342(7) .
C12 H12 0.9300 .
C13 C14 1.386(7) .
C13 H13 0.9300 .
C14 C15 1.354(6) .
C14 H14 0.9300 .
C15 H15 0.9300 .
C16 O5 1.208(4) .
C16 O6 1.347(4) .
C17 O6 1.438(4) .
C17 C18 1.528(4) .
C17 H17 0.9800 .
C18 O7 1.235(4) .
C18 O8 1.250(4) .
C19 C24 1.347(7) .
C19 C20 1.392(6) .
C19 C25 1.480(6) .
C20 C21 1.364(8) .
C20 H20 0.9300 .
C21 C22 1.300(10) .
C21 H21 0.9300 .
C22 C23 1.408(10) .
C22 H22 0.9300 .
C23 C24 1.405(7) .
C23 H23 0.9300 .
C24 H24 0.9300 .
C25 O10 1.202(5) .
C25 O9 1.325(5) .
C26 O9 1.443(4) .
C26 C35 1.516(5) .
C26 C27 1.538(4) .
C26 H26 0.9800 .
C27 O11 1.227(4) .
C27 O12 1.254(4) .
C28 C29 1.379(6) .
C28 C33 1.380(6) .
C28 C34 1.490(5) .
C29 C30 1.374(7) .
C29 H29 0.9300 .
C30 C31 1.336(10) .
C30 H30 0.9300 .
C31 C32 1.374(9) .
C31 H31 0.9300 .
C32 C33 1.388(7) .
C32 H32 0.9300 .
C33 H33 0.9300 .
C34 O14 1.194(5) .
C34 O13 1.338(4) .
C35 O13 1.439(4) .
C35 C36 1.527(5) .
C35 H35 0.9800 .
C36 O15 1.235(4) .
C36 O16 1.269(4) .
C37 O18 1.428(5) .
C37 H37A 0.9613 .
C37 H37B 0.9625 .
C37 H37C 0.9613 .
C38 O20 1.382(6) .
C38 H38A 0.9615 .
C38 H38B 0.9612 .
C38 H38C 0.9623 .
C39 C40 1.498(9) .
C39 N1 1.533(8) .
C41 C42 1.526(9) .
C41 N1 1.605(16) .
C43 C44 1.417(15) .
C43 N1 1.535(13) .
Ce1 O16 2.417(2) .
Ce1 O16 2.417(2) 2_675
Ce1 O8 2.452(2) 2_675
Ce1 O8 2.452(2) .
Ce1 O18 2.522(2) .
Ce1 O18 2.522(2) 2_675
Ce1 O17 2.562(2) 2_675
Ce1 O17 2.562(2) .
Ce1 H102 2.5351 .
Ce2 O12 2.442(2) 2_675
Ce2 O12 2.442(2) .
Ce2 O4 2.465(2) 1_554
Ce2 O4 2.465(2) 2_674
Ce2 O20 2.519(3) 2_675
Ce2 O20 2.519(3) .
Ce2 O19 2.523(2) .
Ce2 O19 2.523(2) 2_675
O4 Ce2 2.465(2) 1_556
O17 H101 0.8538 .
O17 H102 0.8552 .
O18 H104 0.8551 .
O19 H105 0.8558 .
O19 H106 0.8540 .
O20 H108 0.8550 .

loop_
_platon_squeeze_void_nr
_platon_squeeze_void_average_x
_platon_squeeze_void_average_y
_platon_squeeze_void_average_z
_platon_squeeze_void_volume
_platon_squeeze_void_count_electrons
1 0.000 0.000 0.281 631.1 35.1
2 0.500 0.500 0.426 631.2 34.6
